data_7131303
loop_
_publ_author_name
'Dickmann, Catherine G Fitzgerald'
'McDonald, Alexander F.'
'Huynh, Nhi'
'Rigopoulos, Angela'
'Liu, Zhanqi'
'Guo, Nancy'
'Osellame, Laura D.'
'Gorman, Michael A.'
'Parker, Michael W.'
'Gan, Hui K.'
'Scott, Andrew M.'
'Ackermann, Uwe'
'Burvenich, Ingrid J. G.'
'White, Jonathan M.'

_publ_section_title
;
 Bromodomain and extraterminal protein-targeted probe enables tumour
 visualisation <i>in vivo</i> using positron emission tomography.
;
_journal_issue 21
_journal_name_full 'Chemical communications (Cambridge, England)'
_journal_page_first 3126
_journal_page_last 3129
_journal_paper_doi 10.1039/d2cc04813b
_journal_volume 59
_journal_year 2023
_chemical_formula_sum 'C26.5 H29 N O4 S Si'
_chemical_formula_weight 485.65
_space_group_crystal_system triclinic
_space_group_IT_number 2
_space_group_name_Hall '-P 1'
_space_group_name_H-M_alt 'P -1'
_atom_sites_solution_hydrogens geom
_audit_creation_method SHELXL-2018/3
_audit_update_record
;
2022-08-23 deposited with the CCDC.	2023-02-01 downloaded from the CCDC.
;
_cell_angle_alpha 89.986(2)
_cell_angle_beta 88.363(2)
_cell_angle_gamma 89.925(2)
_cell_formula_units_Z 4
_cell_length_a 7.5225(2)
_cell_length_b 17.1489(4)
_cell_length_c 19.5229(4)
_cell_measurement_reflns_used 8028
_cell_measurement_temperature 100.00(10)
_cell_measurement_theta_max 76.7840
_cell_measurement_theta_min 2.2600
_cell_volume 2517.47(10)
_computing_cell_refinement 'CrysAlisPro 1.171.40.68a (Rigaku OD, 2019)'
_computing_data_collection 'CrysAlisPro 1.171.40.68a (Rigaku OD, 2019)'
_computing_data_reduction 'CrysAlisPro 1.171.40.68a (Rigaku OD, 2019)'
_computing_structure_refinement 'SHELXL-2018/3 (Sheldrick, 2018)'
_diffrn_ambient_environment N~2~
_diffrn_ambient_temperature 100.00(10)
_diffrn_detector 'Hybrid Pixel Array Detector'
_diffrn_detector_type HyPix
_diffrn_measured_fraction_theta_full 0.999
_diffrn_measured_fraction_theta_max 0.982
_diffrn_measurement_device 'four-circle diffractometer'
_diffrn_measurement_device_type 'XtaLAB Synergy, Dualflex, HyPix'
_diffrn_measurement_method '\w scans'
_diffrn_radiation_monochromator mirror
_diffrn_radiation_probe x-ray
_diffrn_radiation_type 'Cu K\a'
_diffrn_radiation_wavelength 1.54184
_diffrn_reflns_av_R_equivalents 0.1267
_diffrn_reflns_av_unetI/netI 0.1026
_diffrn_reflns_Laue_measured_fraction_full 0.999
_diffrn_reflns_Laue_measured_fraction_max 0.982
_diffrn_reflns_limit_h_max 8
_diffrn_reflns_limit_h_min -9
_diffrn_reflns_limit_k_max 21
_diffrn_reflns_limit_k_min -21
_diffrn_reflns_limit_l_max 23
_diffrn_reflns_limit_l_min -24
_diffrn_reflns_number 44069
_diffrn_reflns_point_group_measured_fraction_full 0.999
_diffrn_reflns_point_group_measured_fraction_max 0.982
_diffrn_reflns_theta_full 67.684
_diffrn_reflns_theta_max 78.301
_diffrn_reflns_theta_min 2.264
_diffrn_source 'micro-focus sealed X-ray tube'
_diffrn_source_type 'PhotonJet (Cu) X-ray Source'
_exptl_absorpt_coefficient_mu 1.864
_exptl_absorpt_correction_T_max 1.000
_exptl_absorpt_correction_T_min 0.640
_exptl_absorpt_correction_type gaussian
_exptl_absorpt_process_details
;
CrysAlisPro 1.171.40.68a (Rigaku Oxford Diffraction, 2019)
Numerical absorption correction based on gaussian integration over
			a multifaceted crystal model
Empirical absorption correction using spherical harmonics,
 implemented in SCALE3 ABSPACK scaling algorithm.
;
_exptl_crystal_colour colourless
_exptl_crystal_density_diffrn 1.281
_exptl_crystal_description needle
_exptl_crystal_F_000 1028
_exptl_crystal_size_max 0.197
_exptl_crystal_size_mid 0.038
_exptl_crystal_size_min 0.020
_refine_diff_density_max 0.854
_refine_diff_density_min -0.656
_refine_diff_density_rms 0.098
_refine_ls_extinction_method none
_refine_ls_goodness_of_fit_ref 1.023
_refine_ls_hydrogen_treatment constr
_refine_ls_matrix_type full
_refine_ls_number_parameters 617
_refine_ls_number_reflns 10604
_refine_ls_number_restraints 0
_refine_ls_restrained_S_all 1.023
_refine_ls_R_factor_all 0.1039
_refine_ls_R_factor_gt 0.0736
_refine_ls_shift/su_max 0.001
_refine_ls_shift/su_mean 0.000
_refine_ls_structure_factor_coef Fsqd
_refine_ls_weighting_details 'w=1/[\s^2^(Fo^2^)+(0.1292P)^2^+0.3705P] where P=(Fo^2^+2Fc^2^)/3'
_refine_ls_weighting_scheme calc
_refine_ls_wR_factor_gt 0.1879
_refine_ls_wR_factor_ref 0.2150
_reflns_Friedel_coverage 0.000
_reflns_number_gt 7513
_reflns_number_total 10604
_reflns_threshold_expression 'I > 2\s(I)'
_cod_data_source_file d2cc04813b2.cif
_cod_data_source_block CMPD16SiMe3
_cod_depositor_comments
;
Adding full bibliography for 7131301--7131303.cif.

2025-01-11
Z value and formula fixed to values more according to usual
chemical conventions.                 miguel
;
_cod_original_formula_sum 'C53 H58 N2 O8 S2 Si2'
_cod_original_formula_weight 971.31
_cod_original_formula_units_Z 2
_cod_database_code 7131303
_shelx_shelxl_version_number 2018/3
_chemical_oxdiff_usercomment 'From Catherine's suzuki reaction THIN NEEDLE'
_shelx_space_group_comment
;
The symmetry employed for this shelxl refinement is uniquely defined
by the following loop, which should always be used as a source of
symmetry information in preference to the above space-group names.
They are only intended as comments.
;
_oxdiff_exptl_absorpt_empirical_full_min 0.425
_oxdiff_exptl_absorpt_empirical_full_max 4.617
_oxdiff_exptl_absorpt_empirical_details
;
Empirical correction (ABSPACK) includes:
- Absorption correction using spherical harmonics
- Frame scaling
;

loop_
_space_group_symop_operation_xyz
'x, y, z'
'-x, -y, -z'

loop_
_atom_site_label
_atom_site_type_symbol
_atom_site_fract_x
_atom_site_fract_y
_atom_site_fract_z
_atom_site_U_iso_or_equiv
_atom_site_adp_type
_atom_site_occupancy
_atom_site_site_symmetry_order
_atom_site_calc_flag
_atom_site_refinement_flags_posn
_atom_site_refinement_flags_adp
_atom_site_refinement_flags_occupancy
_atom_site_disorder_assembly
_atom_site_disorder_group
C1 C 0.1572(4) 0.11823(16) 0.80383(15) 0.0249(6) Uani 1 1 d . . . . .
C2 C 0.0824(4) 0.05068(17) 0.78489(15) 0.0264(6) Uani 1 1 d . . . . .
H2 H 0.086125 0.008779 0.815067 0.032 Uiso 1 1 calc R U . . .
C3 C -0.0014(4) 0.09686(17) 0.67354(16) 0.0266(6) Uani 1 1 d . . . . .
C4 C 0.0702(4) 0.17309(17) 0.69331(16) 0.0272(6) Uani 1 1 d . . . . .
C5 C 0.1499(4) 0.18353(16) 0.75699(16) 0.0256(6) Uani 1 1 d . . . . .
C6 C 0.2107(4) 0.25791(17) 0.77437(17) 0.0292(6) Uani 1 1 d . . . . .
H6 H 0.264146 0.265464 0.816208 0.035 Uiso 1 1 calc R U . . .
C7 C 0.1922(4) 0.32054(17) 0.73004(17) 0.0309(6) Uani 1 1 d . . . . .
C8 C 0.1171(5) 0.30879(19) 0.66561(18) 0.0345(7) Uani 1 1 d . . . . .
H8 H 0.106812 0.350358 0.635362 0.041 Uiso 1 1 calc R U . . .
C9 C 0.0587(4) 0.23581(18) 0.64735(17) 0.0308(6) Uani 1 1 d . . . . .
H9 H 0.011450 0.228015 0.604387 0.037 Uiso 1 1 calc R U . . .
C10 C 0.2378(4) 0.12143(16) 0.87226(16) 0.0256(6) Uani 1 1 d . . . . .
C11 C 0.4230(4) 0.12603(16) 0.87885(16) 0.0279(6) Uani 1 1 d . . . . .
C12 C 0.5006(4) 0.11772(19) 0.94251(17) 0.0325(7) Uani 1 1 d . . . . .
H12 H 0.623660 0.118869 0.945860 0.039 Uiso 1 1 calc R U . . .
C13 C 0.3938(4) 0.10780(19) 1.00040(17) 0.0325(7) Uani 1 1 d . . . . .
H13 H 0.444429 0.101746 1.042991 0.039 Uiso 1 1 calc R U . . .
C14 C 0.2100(5) 0.10689(18) 0.99474(17) 0.0316(7) Uani 1 1 d . . . . .
C15 C 0.1320(4) 0.11280(17) 0.93141(16) 0.0271(6) Uani 1 1 d . . . . .
H15 H 0.008884 0.110986 0.928490 0.033 Uiso 1 1 calc R U . . .
C16 C 0.2383(5) 0.39713(18) 0.75397(19) 0.0352(7) Uani 1 1 d . . . . .
C17 C 0.2690(6) 0.4593(2) 0.7797(2) 0.0425(8) Uani 1 1 d . . . . .
C18 C 0.1504(7) 0.6248(2) 0.7958(3) 0.0645(14) Uani 1 1 d . . . . .
H18A H 0.183940 0.633074 0.748575 0.097 Uiso 1 1 calc R U . . .
H18B H 0.164176 0.672467 0.820849 0.097 Uiso 1 1 calc R U . . .
H18C H 0.028503 0.608351 0.799166 0.097 Uiso 1 1 calc R U . . .
C19 C 0.5322(7) 0.5791(2) 0.8284(3) 0.0550(11) Uani 1 1 d . . . . .
H19A H 0.604824 0.538016 0.845896 0.082 Uiso 1 1 calc R U . . .
H19B H 0.546499 0.625196 0.855653 0.082 Uiso 1 1 calc R U . . .
H19C H 0.567716 0.589973 0.781776 0.082 Uiso 1 1 calc R U . . .
C20 C 0.2208(11) 0.5232(3) 0.9209(3) 0.0809(18) Uani 1 1 d . . . . .
H20A H 0.100432 0.504692 0.920941 0.121 Uiso 1 1 calc R U . . .
H20B H 0.227221 0.568691 0.949460 0.121 Uiso 1 1 calc R U . . .
H20C H 0.296694 0.483270 0.938366 0.121 Uiso 1 1 calc R U . . .
C21 C 0.7054(5) 0.1444(2) 0.82312(19) 0.0373(7) Uani 1 1 d . . . . .
H21A H 0.755430 0.155936 0.778470 0.056 Uiso 1 1 calc R U . . .
H21B H 0.755288 0.096672 0.839623 0.056 Uiso 1 1 calc R U . . .
H21C H 0.732108 0.186097 0.853993 0.056 Uiso 1 1 calc R U . . .
C22 C 0.0753(6) 0.1917(2) 1.1066(2) 0.0463(9) Uani 1 1 d . . . . .
H22A H 0.195736 0.208392 1.112374 0.069 Uiso 1 1 calc R U . . .
H22B H 0.014295 0.189993 1.150431 0.069 Uiso 1 1 calc R U . . .
H22C H 0.016088 0.227781 1.077290 0.069 Uiso 1 1 calc R U . . .
C24 C -0.0761(5) -0.03578(19) 0.70784(18) 0.0380(8) Uani 1 1 d . . . . .
H24A H -0.006769 -0.060182 0.671768 0.057 Uiso 1 1 calc R U . . .
H24B H -0.195959 -0.028747 0.693362 0.057 Uiso 1 1 calc R U . . .
H24C H -0.076161 -0.068211 0.747922 0.057 Uiso 1 1 calc R U . . .
C25 C 0.3304(4) 0.12720(16) 0.46408(15) 0.0233(6) Uani 1 1 d . . . . .
C26 C 0.2756(4) 0.05209(16) 0.47038(15) 0.0251(6) Uani 1 1 d . . . . .
H26 H 0.230808 0.027256 0.432213 0.030 Uiso 1 1 calc R U . . .
C27 C 0.3505(4) 0.04206(16) 0.58948(15) 0.0250(6) Uani 1 1 d . . . . .
C28 C 0.4179(4) 0.12229(16) 0.58363(15) 0.0249(6) Uani 1 1 d . . . . .
C29 C 0.4041(4) 0.16484(16) 0.52220(16) 0.0251(6) Uani 1 1 d . . . . .
C30 C 0.4663(4) 0.24240(16) 0.52086(16) 0.0270(6) Uani 1 1 d . . . . .
H30 H 0.456201 0.271765 0.481106 0.032 Uiso 1 1 calc R U . . .
C31 C 0.5420(4) 0.27555(17) 0.57759(17) 0.0297(6) Uani 1 1 d . . . . .
C32 C 0.5575(4) 0.23177(18) 0.63852(17) 0.0303(6) Uani 1 1 d . . . . .
H32 H 0.608619 0.253831 0.676758 0.036 Uiso 1 1 calc R U . . .
C33 C 0.4962(4) 0.15600(17) 0.64067(17) 0.0287(6) Uani 1 1 d . . . . .
H33 H 0.506940 0.126927 0.680562 0.034 Uiso 1 1 calc R U . . .
C34 C 0.3151(4) 0.16734(15) 0.39624(15) 0.0236(6) Uani 1 1 d . . . . .
C35 C 0.1695(4) 0.21579(16) 0.38290(16) 0.0263(6) Uani 1 1 d . . . . .
C36 C 0.1503(4) 0.24990(16) 0.31827(17) 0.0278(6) Uani 1 1 d . . . . .
H36 H 0.052367 0.281198 0.309659 0.033 Uiso 1 1 calc R U . . .
C37 C 0.2790(4) 0.23648(16) 0.26726(16) 0.0277(6) Uani 1 1 d . . . . .
H37 H 0.268221 0.259339 0.224372 0.033 Uiso 1 1 calc R U . . .
C38 C 0.4231(4) 0.18922(15) 0.28011(16) 0.0264(6) Uani 1 1 d . . . . .
C39 C 0.4416(4) 0.15462(16) 0.34429(16) 0.0249(6) Uani 1 1 d . . . . .
H39 H 0.539213 0.122884 0.352266 0.030 Uiso 1 1 calc R U . . .
C40 C 0.6024(5) 0.35544(19) 0.57642(18) 0.0351(7) Uani 1 1 d . . . . .
C41 C 0.6469(5) 0.4231(2) 0.5774(2) 0.0405(8) Uani 1 1 d . . . . .
C42 C 0.4903(6) 0.5765(2) 0.6194(2) 0.0469(9) Uani 1 1 d . . . . .
H42A H 0.412023 0.578302 0.581439 0.070 Uiso 1 1 calc R U . . .
H42B H 0.516216 0.628597 0.633957 0.070 Uiso 1 1 calc R U . . .
H42C H 0.434005 0.548360 0.656603 0.070 Uiso 1 1 calc R U . . .
C43 C 0.8658(7) 0.5261(2) 0.6620(3) 0.0589(12) Uani 1 1 d . . . . .
H43A H 0.822183 0.494454 0.699394 0.088 Uiso 1 1 calc R U . . .
H43B H 0.883150 0.578536 0.677796 0.088 Uiso 1 1 calc R U . . .
H43C H 0.976831 0.505425 0.644721 0.088 Uiso 1 1 calc R U . . .
C44 C 0.7941(6) 0.5725(2) 0.5133(2) 0.0478(9) Uani 1 1 d . . . . .
H44A H 0.908479 0.550270 0.502137 0.072 Uiso 1 1 calc R U . . .
H44B H 0.806530 0.627577 0.520614 0.072 Uiso 1 1 calc R U . . .
H44C H 0.715366 0.563612 0.476321 0.072 Uiso 1 1 calc R U . . .
C45 C -0.1089(5) 0.2673(2) 0.4228(2) 0.0398(8) Uani 1 1 d . . . . .
H45A H -0.168862 0.243790 0.385322 0.060 Uiso 1 1 calc R U . . .
H45B H -0.079804 0.320367 0.411542 0.060 Uiso 1 1 calc R U . . .
H45C H -0.185124 0.266246 0.463085 0.060 Uiso 1 1 calc R U . . .
C46 C 0.5480(5) 0.06788(18) 0.19659(17) 0.0327(7) Uani 1 1 d . . . . .
H46A H 0.572702 0.037730 0.236656 0.049 Uiso 1 1 calc R U . . .
H46B H 0.626324 0.051985 0.159486 0.049 Uiso 1 1 calc R U . . .
H46C H 0.426908 0.059628 0.184149 0.049 Uiso 1 1 calc R U . . .
C47 C 0.2069(4) -0.06764(16) 0.53437(16) 0.0270(6) Uani 1 1 d . . . . .
H47A H 0.105607 -0.067665 0.565394 0.041 Uiso 1 1 calc R U . . .
H47B H 0.294458 -0.103584 0.550374 0.041 Uiso 1 1 calc R U . . .
H47C H 0.170789 -0.083116 0.489617 0.041 Uiso 1 1 calc R U . . .
C48 C 0.5684(6) 0.3200(2) 0.9539(2) 0.0463(9) Uani 1 1 d . . . . .
C49 C 0.5818(7) 0.3565(2) 0.8913(3) 0.0555(11) Uani 1 1 d . . . . .
H49 H 0.479820 0.373363 0.869873 0.067 Uiso 1 1 calc R U . . .
C50 C 0.7487(9) 0.3682(3) 0.8599(3) 0.0672(14) Uani 1 1 d . . . . .
H50 H 0.757295 0.392703 0.817480 0.081 Uiso 1 1 calc R U . . .
C51 C 0.8986(7) 0.3441(3) 0.8909(3) 0.0620(12) Uani 1 1 d . . . . .
H51 H 1.009838 0.354985 0.871173 0.074 Uiso 1 1 calc R U . . .
C52 C 0.8849(7) 0.3037(3) 0.9516(3) 0.0588(11) Uani 1 1 d . . . . .
H52 H 0.986574 0.284334 0.971738 0.071 Uiso 1 1 calc R U . . .
C53 C 0.7193(6) 0.2917(2) 0.9829(2) 0.0508(10) Uani 1 1 d . . . . .
H53 H 0.710526 0.264211 1.023909 0.061 Uiso 1 1 calc R U . . .
C54 C 0.3917(7) 0.3088(3) 0.9900(3) 0.0636(12) Uani 1 1 d . . . . .
H54A H 0.337218 0.358715 0.998301 0.095 Uiso 1 1 calc R U . . .
H54B H 0.408391 0.282720 1.032821 0.095 Uiso 1 1 calc R U . . .
H54C H 0.316378 0.277899 0.961906 0.095 Uiso 1 1 calc R U . . .
N1 N 0.0009(4) 0.04005(14) 0.72375(13) 0.0276(5) Uani 1 1 d . . . . .
N2 N 0.2834(3) 0.01111(13) 0.53088(13) 0.0244(5) Uani 1 1 d . . . . .
O1 O -0.0646(3) 0.08297(13) 0.61721(12) 0.0334(5) Uani 1 1 d . . . . .
O2 O 0.5164(3) 0.13639(13) 0.81903(12) 0.0314(5) Uani 1 1 d . . . . .
O3 O -0.1037(3) 0.08020(15) 1.05109(13) 0.0400(6) Uani 1 1 d . . . . .
O4 O 0.1637(4) 0.04725(17) 1.11572(14) 0.0472(7) Uani 1 1 d . . . . .
O5 O 0.3502(3) 0.00436(11) 0.64345(11) 0.0282(5) Uani 1 1 d . . . . .
O6 O 0.0493(3) 0.22532(12) 0.43535(12) 0.0325(5) Uani 1 1 d . . . . .
O7 O 0.7568(3) 0.17594(14) 0.23986(12) 0.0369(5) Uani 1 1 d . . . . .
O8 O 0.5347(4) 0.21199(13) 0.15415(12) 0.0358(5) Uani 1 1 d . . . . .
Si1 Si 0.29417(17) 0.54849(6) 0.83224(6) 0.0474(3) Uani 1 1 d . . . . .
Si2 Si 0.70132(14) 0.52621(5) 0.59261(6) 0.0395(2) Uani 1 1 d . . . . .
S1 S 0.07495(11) 0.09858(5) 1.06947(4) 0.0351(2) Uani 1 1 d . . . . .
S2 S 0.58100(10) 0.16732(4) 0.21395(4) 0.02794(19) Uani 1 1 d . . . . .

loop_
_atom_site_aniso_label
_atom_site_aniso_U_11
_atom_site_aniso_U_22
_atom_site_aniso_U_33
_atom_site_aniso_U_23
_atom_site_aniso_U_13
_atom_site_aniso_U_12
C1 0.0250(14) 0.0307(13) 0.0189(14) -0.0031(10) 0.0021(11) -0.0040(10)
C2 0.0263(14) 0.0329(13) 0.0195(14) -0.0007(11) 0.0059(12) -0.0037(11)
C3 0.0253(14) 0.0349(14) 0.0196(15) -0.0040(11) 0.0026(12) -0.0057(11)
C4 0.0270(14) 0.0314(13) 0.0232(15) -0.0041(11) 0.0025(12) -0.0049(11)
C5 0.0260(14) 0.0291(13) 0.0217(15) -0.0031(11) 0.0017(12) -0.0037(10)
C6 0.0294(15) 0.0346(14) 0.0237(15) -0.0041(11) 0.0000(12) -0.0046(11)
C7 0.0326(16) 0.0316(14) 0.0285(16) -0.0040(12) 0.0008(13) -0.0053(11)
C8 0.0395(18) 0.0345(15) 0.0296(17) 0.0011(12) -0.0004(14) -0.0017(12)
C9 0.0328(16) 0.0388(15) 0.0209(15) -0.0024(12) -0.0001(12) -0.0040(12)
C10 0.0273(14) 0.0260(12) 0.0235(15) -0.0033(10) -0.0006(12) -0.0033(10)
C11 0.0312(15) 0.0296(13) 0.0227(15) -0.0032(11) 0.0029(12) -0.0049(11)
C12 0.0288(15) 0.0450(16) 0.0241(16) -0.0020(13) -0.0035(13) -0.0050(12)
C13 0.0330(16) 0.0424(16) 0.0223(16) -0.0003(12) -0.0033(13) -0.0061(12)
C14 0.0355(17) 0.0378(15) 0.0216(15) -0.0018(12) -0.0028(13) -0.0109(12)
C15 0.0271(14) 0.0325(13) 0.0216(15) -0.0020(11) -0.0001(12) -0.0060(11)
C16 0.0418(18) 0.0299(14) 0.0339(18) 0.0015(13) -0.0033(15) -0.0038(12)
C17 0.054(2) 0.0352(16) 0.038(2) 0.0007(14) -0.0063(17) -0.0037(14)
C18 0.069(3) 0.0387(19) 0.088(4) -0.014(2) -0.026(3) 0.0037(18)
C19 0.068(3) 0.0403(18) 0.058(3) -0.0042(17) -0.023(2) -0.0097(17)
C20 0.125(5) 0.066(3) 0.050(3) -0.023(2) 0.017(3) -0.021(3)
C21 0.0297(16) 0.0545(19) 0.0277(17) -0.0058(14) 0.0016(13) -0.0055(13)
C22 0.048(2) 0.061(2) 0.0290(19) -0.0151(16) 0.0101(16) -0.0154(17)
C24 0.050(2) 0.0381(16) 0.0260(17) -0.0045(13) 0.0005(15) -0.0160(14)
C25 0.0234(13) 0.0271(12) 0.0194(14) 0.0005(10) 0.0003(11) 0.0003(10)
C26 0.0279(14) 0.0300(13) 0.0172(14) -0.0016(10) 0.0024(11) -0.0017(10)
C27 0.0240(14) 0.0313(13) 0.0195(14) -0.0014(11) 0.0034(11) 0.0021(10)
C28 0.0268(14) 0.0287(13) 0.0190(14) -0.0019(10) 0.0039(11) 0.0015(10)
C29 0.0245(14) 0.0279(12) 0.0227(15) -0.0009(10) 0.0037(11) -0.0013(10)
C30 0.0308(15) 0.0287(13) 0.0212(15) -0.0014(11) 0.0047(12) -0.0021(11)
C31 0.0337(16) 0.0286(13) 0.0268(16) -0.0060(11) -0.0004(13) -0.0028(11)
C32 0.0349(16) 0.0341(14) 0.0222(15) -0.0067(11) -0.0035(13) -0.0048(12)
C33 0.0294(15) 0.0322(14) 0.0245(15) -0.0017(11) 0.0013(12) -0.0015(11)
C34 0.0279(14) 0.0236(12) 0.0190(14) -0.0036(10) 0.0010(11) -0.0064(10)
C35 0.0302(15) 0.0255(12) 0.0228(15) -0.0033(10) 0.0031(12) -0.0061(10)
C36 0.0312(15) 0.0252(12) 0.0271(16) -0.0009(11) -0.0028(12) -0.0004(10)
C37 0.0374(16) 0.0257(12) 0.0203(14) 0.0002(10) -0.0064(12) -0.0059(11)
C38 0.0364(16) 0.0238(12) 0.0190(14) -0.0015(10) -0.0026(12) -0.0071(11)
C39 0.0258(14) 0.0282(13) 0.0207(14) -0.0017(10) -0.0011(11) -0.0037(10)
C40 0.0430(19) 0.0342(15) 0.0283(17) -0.0060(12) -0.0048(14) -0.0030(13)
C41 0.049(2) 0.0362(16) 0.037(2) -0.0051(14) -0.0090(16) -0.0064(14)
C42 0.063(3) 0.0382(17) 0.039(2) -0.0022(15) 0.0007(19) -0.0041(16)
C43 0.079(3) 0.0325(17) 0.067(3) -0.0048(17) -0.029(3) -0.0047(17)
C44 0.047(2) 0.0364(17) 0.060(3) -0.0001(16) -0.0002(19) -0.0021(14)
C45 0.0332(17) 0.0401(16) 0.046(2) 0.0014(15) 0.0050(15) 0.0031(13)
C46 0.0392(17) 0.0339(14) 0.0247(16) -0.0046(12) 0.0046(13) 0.0015(12)
C47 0.0313(15) 0.0281(13) 0.0217(15) 0.0002(11) 0.0000(12) -0.0067(11)
C48 0.047(2) 0.0419(18) 0.050(2) -0.0064(16) 0.0002(18) -0.0059(15)
C49 0.063(3) 0.051(2) 0.053(3) 0.0005(19) -0.005(2) 0.0008(19)
C50 0.110(5) 0.049(2) 0.043(3) 0.0033(18) 0.010(3) -0.004(2)
C51 0.059(3) 0.058(2) 0.068(3) -0.005(2) 0.020(2) -0.004(2)
C52 0.052(3) 0.057(2) 0.067(3) -0.011(2) -0.002(2) -0.0052(19)
C53 0.053(2) 0.053(2) 0.046(2) -0.0075(17) -0.0011(19) -0.0034(17)
C54 0.050(3) 0.061(2) 0.079(4) -0.011(2) 0.009(2) -0.0066(19)
N1 0.0318(13) 0.0325(12) 0.0185(12) -0.0055(9) 0.0014(10) -0.0086(10)
N2 0.0266(12) 0.0259(10) 0.0205(12) 0.0006(9) 0.0008(10) -0.0033(9)
O1 0.0392(12) 0.0381(11) 0.0231(12) -0.0062(9) -0.0025(10) -0.0073(9)
O2 0.0253(11) 0.0459(12) 0.0229(11) -0.0028(9) 0.0024(9) -0.0051(9)
O3 0.0370(13) 0.0580(14) 0.0249(12) -0.0034(10) 0.0024(10) -0.0154(10)
O4 0.0425(14) 0.0660(16) 0.0329(14) 0.0112(12) 0.0015(12) -0.0162(12)
O5 0.0356(12) 0.0306(10) 0.0182(10) 0.0012(8) 0.0017(9) -0.0003(8)
O6 0.0316(11) 0.0359(11) 0.0297(12) 0.0007(9) 0.0051(9) 0.0009(8)
O7 0.0329(12) 0.0505(13) 0.0270(12) 0.0020(10) 0.0041(10) -0.0102(10)
O8 0.0509(14) 0.0375(11) 0.0187(11) 0.0029(9) 0.0037(10) 0.0000(10)
Si1 0.0625(7) 0.0334(5) 0.0467(6) -0.0080(4) -0.0084(5) -0.0049(4)
Si2 0.0503(6) 0.0288(4) 0.0399(6) -0.0044(4) -0.0097(4) -0.0048(4)
S1 0.0345(4) 0.0498(4) 0.0207(4) -0.0006(3) 0.0025(3) -0.0141(3)
S2 0.0327(4) 0.0317(3) 0.0192(4) 0.0009(3) 0.0031(3) -0.0051(3)

loop_
_atom_type_symbol
_atom_type_description
_atom_type_scat_dispersion_real
_atom_type_scat_dispersion_imag
_atom_type_scat_source
C C 0.0181 0.0091 'International Tables Vol C Tables 4.2.6.8 and 6.1.1.4'
H H 0.0000 0.0000 'International Tables Vol C Tables 4.2.6.8 and 6.1.1.4'
N N 0.0311 0.0180 'International Tables Vol C Tables 4.2.6.8 and 6.1.1.4'
O O 0.0492 0.0322 'International Tables Vol C Tables 4.2.6.8 and 6.1.1.4'
Si Si 0.2541 0.3302 'International Tables Vol C Tables 4.2.6.8 and 6.1.1.4'
S S 0.3331 0.5567 'International Tables Vol C Tables 4.2.6.8 and 6.1.1.4'

loop_
_geom_angle_atom_site_label_1
_geom_angle_atom_site_label_2
_geom_angle_atom_site_label_3
_geom_angle
_geom_angle_site_symmetry_1
_geom_angle_site_symmetry_3
_geom_angle_publ_flag
C2 C1 C5 118.0(3) . . ?
C2 C1 C10 117.7(3) . . ?
C5 C1 C10 124.3(3) . . ?
C1 C2 N1 123.8(3) . . ?
C1 C2 H2 118.1 . . ?
N1 C2 H2 118.1 . . ?
O1 C3 N1 120.6(3) . . ?
O1 C3 C4 124.0(3) . . ?
N1 C3 C4 115.4(3) . . ?
C9 C4 C5 120.1(3) . . ?
C9 C4 C3 118.9(3) . . ?
C5 C4 C3 121.0(3) . . ?
C6 C5 C4 118.7(3) . . ?
C6 C5 C1 122.2(3) . . ?
C4 C5 C1 118.9(3) . . ?
C7 C6 C5 121.0(3) . . ?
C7 C6 H6 119.5 . . ?
C5 C6 H6 119.5 . . ?
C6 C7 C8 119.7(3) . . ?
C6 C7 C16 118.3(3) . . ?
C8 C7 C16 121.8(3) . . ?
C9 C8 C7 120.1(3) . . ?
C9 C8 H8 120.0 . . ?
C7 C8 H8 120.0 . . ?
C8 C9 C4 120.3(3) . . ?
C8 C9 H9 119.8 . . ?
C4 C9 H9 119.8 . . ?
C15 C10 C11 118.4(3) . . ?
C15 C10 C1 120.3(3) . . ?
C11 C10 C1 121.1(3) . . ?
O2 C11 C12 124.1(3) . . ?
O2 C11 C10 114.8(3) . . ?
C12 C11 C10 121.1(3) . . ?
C13 C12 C11 119.6(3) . . ?
C13 C12 H12 120.2 . . ?
C11 C12 H12 120.2 . . ?
C12 C13 C14 119.6(3) . . ?
C12 C13 H13 120.2 . . ?
C14 C13 H13 120.2 . . ?
C15 C14 C13 121.1(3) . . ?
C15 C14 S1 119.7(3) . . ?
C13 C14 S1 119.2(3) . . ?
C14 C15 C10 120.0(3) . . ?
C14 C15 H15 120.0 . . ?
C10 C15 H15 120.0 . . ?
C17 C16 C7 173.9(4) . . ?
C16 C17 Si1 170.1(4) . . ?
Si1 C18 H18A 109.5 . . ?
Si1 C18 H18B 109.5 . . ?
H18A C18 H18B 109.5 . . ?
Si1 C18 H18C 109.5 . . ?
H18A C18 H18C 109.5 . . ?
H18B C18 H18C 109.5 . . ?
Si1 C19 H19A 109.5 . . ?
Si1 C19 H19B 109.5 . . ?
H19A C19 H19B 109.5 . . ?
Si1 C19 H19C 109.5 . . ?
H19A C19 H19C 109.5 . . ?
H19B C19 H19C 109.5 . . ?
Si1 C20 H20A 109.5 . . ?
Si1 C20 H20B 109.5 . . ?
H20A C20 H20B 109.5 . . ?
Si1 C20 H20C 109.5 . . ?
H20A C20 H20C 109.5 . . ?
H20B C20 H20C 109.5 . . ?
O2 C21 H21A 109.5 . . ?
O2 C21 H21B 109.5 . . ?
H21A C21 H21B 109.5 . . ?
O2 C21 H21C 109.5 . . ?
H21A C21 H21C 109.5 . . ?
H21B C21 H21C 109.5 . . ?
S1 C22 H22A 109.5 . . ?
S1 C22 H22B 109.5 . . ?
H22A C22 H22B 109.5 . . ?
S1 C22 H22C 109.5 . . ?
H22A C22 H22C 109.5 . . ?
H22B C22 H22C 109.5 . . ?
N1 C24 H24A 109.5 . . ?
N1 C24 H24B 109.5 . . ?
H24A C24 H24B 109.5 . . ?
N1 C24 H24C 109.5 . . ?
H24A C24 H24C 109.5 . . ?
H24B C24 H24C 109.5 . . ?
C26 C25 C29 118.7(3) . . ?
C26 C25 C34 119.0(3) . . ?
C29 C25 C34 122.3(2) . . ?
C25 C26 N2 122.8(3) . . ?
C25 C26 H26 118.6 . . ?
N2 C26 H26 118.6 . . ?
O5 C27 N2 121.1(3) . . ?
O5 C27 C28 123.2(3) . . ?
N2 C27 C28 115.6(3) . . ?
C33 C28 C29 120.4(3) . . ?
C33 C28 C27 118.5(3) . . ?
C29 C28 C27 121.1(3) . . ?
C30 C29 C28 118.1(3) . . ?
C30 C29 C25 123.2(3) . . ?
C28 C29 C25 118.7(3) . . ?
C31 C30 C29 121.2(3) . . ?
C31 C30 H30 119.4 . . ?
C29 C30 H30 119.4 . . ?
C30 C31 C32 120.1(3) . . ?
C30 C31 C40 121.0(3) . . ?
C32 C31 C40 118.9(3) . . ?
C33 C32 C31 119.3(3) . . ?
C33 C32 H32 120.3 . . ?
C31 C32 H32 120.3 . . ?
C32 C33 C28 120.9(3) . . ?
C32 C33 H33 119.6 . . ?
C28 C33 H33 119.6 . . ?
C39 C34 C35 118.6(3) . . ?
C39 C34 C25 120.3(3) . . ?
C35 C34 C25 121.0(3) . . ?
O6 C35 C36 123.1(3) . . ?
O6 C35 C34 115.9(3) . . ?
C36 C35 C34 120.9(3) . . ?
C37 C36 C35 119.3(3) . . ?
C37 C36 H36 120.4 . . ?
C35 C36 H36 120.4 . . ?
C38 C37 C36 120.1(3) . . ?
C38 C37 H37 120.0 . . ?
C36 C37 H37 120.0 . . ?
C37 C38 C39 120.7(3) . . ?
C37 C38 S2 120.3(2) . . ?
C39 C38 S2 118.9(2) . . ?
C34 C39 C38 120.3(3) . . ?
C34 C39 H39 119.8 . . ?
C38 C39 H39 119.8 . . ?
C41 C40 C31 177.1(4) . . ?
C40 C41 Si2 171.2(4) . . ?
Si2 C42 H42A 109.5 . . ?
Si2 C42 H42B 109.5 . . ?
H42A C42 H42B 109.5 . . ?
Si2 C42 H42C 109.5 . . ?
H42A C42 H42C 109.5 . . ?
H42B C42 H42C 109.5 . . ?
Si2 C43 H43A 109.5 . . ?
Si2 C43 H43B 109.5 . . ?
H43A C43 H43B 109.5 . . ?
Si2 C43 H43C 109.5 . . ?
H43A C43 H43C 109.5 . . ?
H43B C43 H43C 109.5 . . ?
Si2 C44 H44A 109.5 . . ?
Si2 C44 H44B 109.5 . . ?
H44A C44 H44B 109.5 . . ?
Si2 C44 H44C 109.5 . . ?
H44A C44 H44C 109.5 . . ?
H44B C44 H44C 109.5 . . ?
O6 C45 H45A 109.5 . . ?
O6 C45 H45B 109.5 . . ?
H45A C45 H45B 109.5 . . ?
O6 C45 H45C 109.5 . . ?
H45A C45 H45C 109.5 . . ?
H45B C45 H45C 109.5 . . ?
S2 C46 H46A 109.5 . . ?
S2 C46 H46B 109.5 . . ?
H46A C46 H46B 109.5 . . ?
S2 C46 H46C 109.5 . . ?
H46A C46 H46C 109.5 . . ?
H46B C46 H46C 109.5 . . ?
N2 C47 H47A 109.5 . . ?
N2 C47 H47B 109.5 . . ?
H47A C47 H47B 109.5 . . ?
N2 C47 H47C 109.5 . . ?
H47A C47 H47C 109.5 . . ?
H47B C47 H47C 109.5 . . ?
C53 C48 C49 119.2(4) . . ?
C53 C48 C54 119.6(4) . . ?
C49 C48 C54 121.2(4) . . ?
C48 C49 C50 119.9(5) . . ?
C48 C49 H49 120.1 . . ?
C50 C49 H49 120.1 . . ?
C51 C50 C49 120.6(4) . . ?
C51 C50 H50 119.7 . . ?
C49 C50 H50 119.7 . . ?
C50 C51 C52 119.6(5) . . ?
C50 C51 H51 120.2 . . ?
C52 C51 H51 120.2 . . ?
C51 C52 C53 119.9(5) . . ?
C51 C52 H52 120.0 . . ?
C53 C52 H52 120.0 . . ?
C48 C53 C52 120.7(4) . . ?
C48 C53 H53 119.7 . . ?
C52 C53 H53 119.7 . . ?
C48 C54 H54A 109.5 . . ?
C48 C54 H54B 109.5 . . ?
H54A C54 H54B 109.5 . . ?
C48 C54 H54C 109.5 . . ?
H54A C54 H54C 109.5 . . ?
H54B C54 H54C 109.5 . . ?
C2 N1 C3 122.6(2) . . ?
C2 N1 C24 119.6(3) . . ?
C3 N1 C24 117.6(3) . . ?
C27 N2 C26 122.9(2) . . ?
C27 N2 C47 118.1(2) . . ?
C26 N2 C47 118.8(3) . . ?
C11 O2 C21 117.1(3) . . ?
C35 O6 C45 118.4(3) . . ?
C18 Si1 C20 111.2(3) . . ?
C18 Si1 C17 107.5(2) . . ?
C20 Si1 C17 106.9(2) . . ?
C18 Si1 C19 110.8(2) . . ?
C20 Si1 C19 111.3(3) . . ?
C17 Si1 C19 108.9(2) . . ?
C41 Si2 C44 110.88(19) . . ?
C41 Si2 C43 105.86(17) . . ?
C44 Si2 C43 111.4(2) . . ?
C41 Si2 C42 107.25(19) . . ?
C44 Si2 C42 109.43(18) . . ?
C43 Si2 C42 111.9(2) . . ?
O3 S1 O4 118.45(15) . . ?
O3 S1 C22 108.47(19) . . ?
O4 S1 C22 106.9(2) . . ?
O3 S1 C14 109.46(15) . . ?
O4 S1 C14 107.63(17) . . ?
C22 S1 C14 105.10(17) . . ?
O7 S2 O8 118.29(14) . . ?
O7 S2 C46 107.78(16) . . ?
O8 S2 C46 108.61(16) . . ?
O7 S2 C38 109.04(15) . . ?
O8 S2 C38 107.78(14) . . ?
C46 S2 C38 104.50(14) . . ?

loop_
_geom_bond_atom_site_label_1
_geom_bond_atom_site_label_2
_geom_bond_distance
_geom_bond_site_symmetry_2
_geom_bond_publ_flag
C1 C2 1.345(4) . ?
C1 C5 1.448(4) . ?
C1 C10 1.484(5) . ?
C2 N1 1.369(4) . ?
C2 H2 0.9300 . ?
C3 O1 1.234(4) . ?
C3 N1 1.382(4) . ?
C3 C4 1.470(4) . ?
C4 C9 1.405(4) . ?
C4 C5 1.407(5) . ?
C5 C6 1.401(4) . ?
C6 C7 1.388(5) . ?
C6 H6 0.9300 . ?
C7 C8 1.408(5) . ?
C7 C16 1.440(4) . ?
C8 C9 1.377(5) . ?
C8 H8 0.9300 . ?
C9 H9 0.9300 . ?
C10 C15 1.392(4) . ?
C10 C11 1.405(4) . ?
C11 O2 1.357(4) . ?
C11 C12 1.395(5) . ?
C12 C13 1.378(5) . ?
C12 H12 0.9300 . ?
C13 C14 1.390(5) . ?
C13 H13 0.9300 . ?
C14 C15 1.387(5) . ?
C14 S1 1.760(3) . ?
C15 H15 0.9300 . ?
C16 C17 1.204(5) . ?
C17 Si1 1.855(4) . ?
C18 Si1 1.851(5) . ?
C18 H18A 0.9600 . ?
C18 H18B 0.9600 . ?
C18 H18C 0.9600 . ?
C19 Si1 1.866(5) . ?
C19 H19A 0.9600 . ?
C19 H19B 0.9600 . ?
C19 H19C 0.9600 . ?
C20 Si1 1.854(6) . ?
C20 H20A 0.9600 . ?
C20 H20B 0.9600 . ?
C20 H20C 0.9600 . ?
C21 O2 1.433(4) . ?
C21 H21A 0.9600 . ?
C21 H21B 0.9600 . ?
C21 H21C 0.9600 . ?
C22 S1 1.754(4) . ?
C22 H22A 0.9600 . ?
C22 H22B 0.9600 . ?
C22 H22C 0.9600 . ?
C24 N1 1.461(4) . ?
C24 H24A 0.9600 . ?
C24 H24B 0.9600 . ?
C24 H24C 0.9600 . ?
C25 C26 1.357(4) . ?
C25 C29 1.432(4) . ?
C25 C34 1.500(4) . ?
C26 N2 1.377(4) . ?
C26 H26 0.9300 . ?
C27 O5 1.236(4) . ?
C27 N2 1.371(4) . ?
C27 C28 1.470(4) . ?
C28 C33 1.400(5) . ?
C28 C29 1.410(4) . ?
C29 C30 1.410(4) . ?
C30 C31 1.382(5) . ?
C30 H30 0.9300 . ?
C31 C32 1.414(5) . ?
C31 C40 1.444(4) . ?
C32 C33 1.380(4) . ?
C32 H32 0.9300 . ?
C33 H33 0.9300 . ?
C34 C39 1.388(4) . ?
C34 C35 1.404(4) . ?
C35 O6 1.356(4) . ?
C35 C36 1.402(5) . ?
C36 C37 1.388(5) . ?
C36 H36 0.9300 . ?
C37 C38 1.381(4) . ?
C37 H37 0.9300 . ?
C38 C39 1.397(4) . ?
C38 S2 1.770(3) . ?
C39 H39 0.9300 . ?
C40 C41 1.209(5) . ?
C41 Si2 1.841(4) . ?
C42 Si2 1.867(4) . ?
C42 H42A 0.9600 . ?
C42 H42B 0.9600 . ?
C42 H42C 0.9600 . ?
C43 Si2 1.861(5) . ?
C43 H43A 0.9600 . ?
C43 H43B 0.9600 . ?
C43 H43C 0.9600 . ?
C44 Si2 1.858(4) . ?
C44 H44A 0.9600 . ?
C44 H44B 0.9600 . ?
C44 H44C 0.9600 . ?
C45 O6 1.417(4) . ?
C45 H45A 0.9600 . ?
C45 H45B 0.9600 . ?
C45 H45C 0.9600 . ?
C46 S2 1.758(3) . ?
C46 H46A 0.9600 . ?
C46 H46B 0.9600 . ?
C46 H46C 0.9600 . ?
C47 N2 1.469(4) . ?
C47 H47A 0.9600 . ?
C47 H47B 0.9600 . ?
C47 H47C 0.9600 . ?
C48 C53 1.371(6) . ?
C48 C49 1.374(7) . ?
C48 C54 1.499(7) . ?
C49 C50 1.396(8) . ?
C49 H49 0.9300 . ?
C50 C51 1.359(8) . ?
C50 H50 0.9300 . ?
C51 C52 1.375(8) . ?
C51 H51 0.9300 . ?
C52 C53 1.387(7) . ?
C52 H52 0.9300 . ?
C53 H53 0.9300 . ?
C54 H54A 0.9600 . ?
C54 H54B 0.9600 . ?
C54 H54C 0.9600 . ?
O3 S1 1.436(3) . ?
O4 S1 1.438(3) . ?
O7 S2 1.437(3) . ?
O8 S2 1.447(2) . ?

loop_
_geom_torsion_atom_site_label_1
_geom_torsion_atom_site_label_2
_geom_torsion_atom_site_label_3
_geom_torsion_atom_site_label_4
_geom_torsion
_geom_torsion_site_symmetry_1
_geom_torsion_site_symmetry_2
_geom_torsion_site_symmetry_3
_geom_torsion_site_symmetry_4
_geom_torsion_publ_flag
C5 C1 C2 N1 0.5(4) . . . . ?
C10 C1 C2 N1 178.9(3) . . . . ?
O1 C3 C4 C9 3.5(5) . . . . ?
N1 C3 C4 C9 -174.6(3) . . . . ?
O1 C3 C4 C5 -176.2(3) . . . . ?
N1 C3 C4 C5 5.7(4) . . . . ?
C9 C4 C5 C6 2.4(4) . . . . ?
C3 C4 C5 C6 -177.9(3) . . . . ?
C9 C4 C5 C1 179.0(3) . . . . ?
C3 C4 C5 C1 -1.3(4) . . . . ?
C2 C1 C5 C6 174.6(3) . . . . ?
C10 C1 C5 C6 -3.7(5) . . . . ?
C2 C1 C5 C4 -1.9(4) . . . . ?
C10 C1 C5 C4 179.8(3) . . . . ?
C4 C5 C6 C7 0.3(5) . . . . ?
C1 C5 C6 C7 -176.1(3) . . . . ?
C5 C6 C7 C8 -2.2(5) . . . . ?
C5 C6 C7 C16 172.9(3) . . . . ?
C6 C7 C8 C9 1.4(5) . . . . ?
C16 C7 C8 C9 -173.6(3) . . . . ?
C7 C8 C9 C4 1.4(5) . . . . ?
C5 C4 C9 C8 -3.3(5) . . . . ?
C3 C4 C9 C8 177.0(3) . . . . ?
C2 C1 C10 C15 -64.2(4) . . . . ?
C5 C1 C10 C15 114.1(3) . . . . ?
C2 C1 C10 C11 109.9(3) . . . . ?
C5 C1 C10 C11 -71.7(4) . . . . ?
C15 C10 C11 O2 -178.4(2) . . . . ?
C1 C10 C11 O2 7.3(4) . . . . ?
C15 C10 C11 C12 3.6(4) . . . . ?
C1 C10 C11 C12 -170.6(3) . . . . ?
O2 C11 C12 C13 179.7(3) . . . . ?
C10 C11 C12 C13 -2.5(5) . . . . ?
C11 C12 C13 C14 -0.6(5) . . . . ?
C12 C13 C14 C15 2.5(5) . . . . ?
C12 C13 C14 S1 -177.2(2) . . . . ?
C13 C14 C15 C10 -1.4(5) . . . . ?
S1 C14 C15 C10 178.3(2) . . . . ?
C11 C10 C15 C14 -1.7(4) . . . . ?
C1 C10 C15 C14 172.6(3) . . . . ?
C29 C25 C26 N2 1.8(4) . . . . ?
C34 C25 C26 N2 -179.4(3) . . . . ?
O5 C27 C28 C33 4.3(4) . . . . ?
N2 C27 C28 C33 -176.9(3) . . . . ?
O5 C27 C28 C29 -175.6(3) . . . . ?
N2 C27 C28 C29 3.3(4) . . . . ?
C33 C28 C29 C30 -1.9(4) . . . . ?
C27 C28 C29 C30 178.0(3) . . . . ?
C33 C28 C29 C25 177.3(3) . . . . ?
C27 C28 C29 C25 -2.9(4) . . . . ?
C26 C25 C29 C30 179.4(3) . . . . ?
C34 C25 C29 C30 0.7(4) . . . . ?
C26 C25 C29 C28 0.3(4) . . . . ?
C34 C25 C29 C28 -178.4(3) . . . . ?
C28 C29 C30 C31 1.3(4) . . . . ?
C25 C29 C30 C31 -177.8(3) . . . . ?
C29 C30 C31 C32 -0.3(5) . . . . ?
C29 C30 C31 C40 -178.8(3) . . . . ?
C30 C31 C32 C33 -0.1(5) . . . . ?
C40 C31 C32 C33 178.4(3) . . . . ?
C31 C32 C33 C28 -0.5(5) . . . . ?
C29 C28 C33 C32 1.5(5) . . . . ?
C27 C28 C33 C32 -178.4(3) . . . . ?
C26 C25 C34 C39 -80.3(4) . . . . ?
C29 C25 C34 C39 98.4(3) . . . . ?
C26 C25 C34 C35 97.0(3) . . . . ?
C29 C25 C34 C35 -84.2(4) . . . . ?
C39 C34 C35 O6 179.3(3) . . . . ?
C25 C34 C35 O6 1.9(4) . . . . ?
C39 C34 C35 C36 0.9(4) . . . . ?
C25 C34 C35 C36 -176.5(3) . . . . ?
O6 C35 C36 C37 -179.4(3) . . . . ?
C34 C35 C36 C37 -1.1(4) . . . . ?
C35 C36 C37 C38 0.7(4) . . . . ?
C36 C37 C38 C39 -0.2(4) . . . . ?
C36 C37 C38 S2 176.4(2) . . . . ?
C35 C34 C39 C38 -0.3(4) . . . . ?
C25 C34 C39 C38 177.1(3) . . . . ?
C37 C38 C39 C34 -0.1(4) . . . . ?
S2 C38 C39 C34 -176.6(2) . . . . ?
C53 C48 C49 C50 -3.6(7) . . . . ?
C54 C48 C49 C50 178.0(4) . . . . ?
C48 C49 C50 C51 -0.3(7) . . . . ?
C49 C50 C51 C52 4.0(8) . . . . ?
C50 C51 C52 C53 -3.8(7) . . . . ?
C49 C48 C53 C52 3.8(6) . . . . ?
C54 C48 C53 C52 -177.8(4) . . . . ?
C51 C52 C53 C48 -0.1(7) . . . . ?
C1 C2 N1 C3 4.4(5) . . . . ?
C1 C2 N1 C24 179.8(3) . . . . ?
O1 C3 N1 C2 174.6(3) . . . . ?
C4 C3 N1 C2 -7.2(4) . . . . ?
O1 C3 N1 C24 -0.9(4) . . . . ?
C4 C3 N1 C24 177.3(3) . . . . ?
O5 C27 N2 C26 177.7(3) . . . . ?
C28 C27 N2 C26 -1.2(4) . . . . ?
O5 C27 N2 C47 1.5(4) . . . . ?
C28 C27 N2 C47 -177.4(2) . . . . ?
C25 C26 N2 C27 -1.3(4) . . . . ?
C25 C26 N2 C47 174.8(3) . . . . ?
C12 C11 O2 C21 -4.4(4) . . . . ?
C10 C11 O2 C21 177.7(3) . . . . ?
C36 C35 O6 C45 4.4(4) . . . . ?
C34 C35 O6 C45 -173.9(3) . . . . ?
C15 C14 S1 O3 14.0(3) . . . . ?
C13 C14 S1 O3 -166.3(3) . . . . ?
C15 C14 S1 O4 144.0(3) . . . . ?
C13 C14 S1 O4 -36.3(3) . . . . ?
C15 C14 S1 C22 -102.3(3) . . . . ?
C13 C14 S1 C22 77.4(3) . . . . ?
C37 C38 S2 O7 134.6(2) . . . . ?
C39 C38 S2 O7 -48.8(3) . . . . ?
C37 C38 S2 O8 5.0(3) . . . . ?
C39 C38 S2 O8 -178.4(2) . . . . ?
C37 C38 S2 C46 -110.4(3) . . . . ?
C39 C38 S2 C46 66.2(3) . . . . ?
